data_2103636
loop_
_publ_author_name
'Cole, Jacqueline M.'
'Howard, Judith A. K.'
'McIntyre, Garry J.'

_publ_section_title
;
 Influence of hydrogen bonding on the second harmonic generation
 effect: neutron diffraction study of 4-nitro-4'-methylbenzylidene
 aniline
;
_journal_issue 3
_journal_name_full 'Acta Crystallographica Section B'
_journal_page_first 410
_journal_page_last 414
_journal_paper_doi 10.1107/S0108768101002154
_journal_volume 57
_journal_year 2001
_chemical_formula_sum 'C14 H12 N2 O2'
_chemical_formula_weight 240.00
_chemical_name_common NMBA
_space_group_IT_number 7
_symmetry_cell_setting monoclinic
_symmetry_space_group_name_Hall 'P -2yc'
_symmetry_space_group_name_H-M 'P 1 c 1'
_audit_creation_method SHELXL
_cell_angle_alpha 90.00
_cell_angle_beta 109.71(5)
_cell_angle_gamma 90.00
_cell_formula_units_Z 2
_cell_length_a 7.305(4)
_cell_length_b 11.495(5)
_cell_length_c 7.240(3)
_cell_measurement_reflns_used 1349
_cell_measurement_temperature 20.00(10)
_cell_measurement_theta_max 70.40
_cell_measurement_theta_min 15.40
_cell_volume 572.3(5)
_computing_cell_refinement 'RAFIN (Fihol, 198?)'
_computing_data_collection 'MAD (Barthelemy, 1984)'
_computing_data_reduction 'COLL5N (Lehmann & Wilson, 198?)'
_computing_molecular_graphics 'SHELXTL-PLUS (Sheldrick, 1995)'
_computing_publication_material 'SHELXL-93 (Sheldrick, 1993)'
_computing_structure_refinement 'SHELXL-93 (Sheldrick, 1993)'
_computing_structure_solution 'SHELXS-86 (Sheldrick, 1990)'
_diffrn_ambient_temperature 20.00(10)
_diffrn_measurement_device 'The single-crystal diffractometer, D10'
_diffrn_measurement_method '\w-x-\q scans'
_diffrn_radiation_monochromator 'Cu (200)'
_diffrn_radiation_probe neutron
_diffrn_radiation_source 'Institut Laue Langevin Reactor, Grenoble, France'
_diffrn_radiation_type neutrons
_diffrn_radiation_wavelength 1.26170
_diffrn_reflns_av_R_equivalents .0169
_diffrn_reflns_av_sigmaI/netI .0296
_diffrn_reflns_limit_h_max 10
_diffrn_reflns_limit_h_min -4
_diffrn_reflns_limit_k_max 16
_diffrn_reflns_limit_k_min -16
_diffrn_reflns_limit_l_max 10
_diffrn_reflns_limit_l_min -10
_diffrn_reflns_number 1877
_diffrn_reflns_theta_max 70.40
_diffrn_reflns_theta_min 15.49
_diffrn_standards_decay_% 0
_diffrn_standards_interval_count 50
_diffrn_standards_number 1
_exptl_absorpt_coefficient_mu .18
_exptl_absorpt_correction_T_max .8055
_exptl_absorpt_correction_T_min .6175
_exptl_absorpt_correction_type integration
_exptl_absorpt_process_details 'DATAP (Coppens, 1970)'
_exptl_crystal_colour yellow
_exptl_crystal_density_diffrn 1.393
_exptl_crystal_density_method none
_exptl_crystal_description block
_exptl_crystal_F_000 184
_exptl_crystal_size_max 5.3
_exptl_crystal_size_mid 2.1
_exptl_crystal_size_min 1.2
_refine_diff_density_max .516
_refine_diff_density_min -.503
_refine_ls_abs_structure_details 'Flack H D (1983), Acta Cryst. A39, 876-881'
_refine_ls_extinction_coef .0071(6)
_refine_ls_extinction_method SHELXL
_refine_ls_goodness_of_fit_all 1.960
_refine_ls_goodness_of_fit_obs 1.995
_refine_ls_hydrogen_treatment refall
_refine_ls_matrix_type full
_refine_ls_number_parameters 272
_refine_ls_number_reflns 1349
_refine_ls_number_restraints 2
_refine_ls_restrained_S_all 1.958
_refine_ls_restrained_S_obs 1.993
_refine_ls_R_factor_all .0326
_refine_ls_R_factor_obs .0306
_refine_ls_shift/esd_max -.002
_refine_ls_shift/esd_mean .000
_refine_ls_structure_factor_coef Fsqd
_refine_ls_weighting_details 'w=1/[\s^2^(Fo^2^)+(0.0000P)^2^+0.0000P] where P=(Fo^2^+2Fc^2^)/3'
_refine_ls_weighting_scheme calc
_refine_ls_wR_factor_all .0470
_refine_ls_wR_factor_obs .0469
_reflns_number_observed 1304
_reflns_number_total 1349
_reflns_observed_criterion >2sigma(I)
_cod_data_source_file an0580.cif
_cod_data_source_block NMBA
_cod_depositor_comments
;
The following automatic conversions were performed:

'_refine_ls_weighting_scheme' value 'calc
w=1/[\s^2^(Fo^2^)+(0.0000P)^2^+0.0000P] where P=(Fo^2^+2Fc^2^)/3' was
changed to 'calc'. New tag '_refine_ls_weighting_details' was
created. The value of the new tag was set to
'w=1/[\s^2^(Fo^2^)+(0.0000P)^2^+0.0000P] where P=(Fo^2^+2Fc^2^)/3'.

Automatic conversion script
Id: cif_fix_values 3143 2015-03-26 13:38:13Z robertas 
;
_cod_original_sg_symbol_H-M Pc
_cod_database_code 2103636

loop_
_symmetry_equiv_pos_as_xyz
'x, y, z'
'x, -y, z+1/2'

loop_
_atom_site_aniso_label
_atom_site_aniso_U_11
_atom_site_aniso_U_22
_atom_site_aniso_U_33
_atom_site_aniso_U_12
_atom_site_aniso_U_13
_atom_site_aniso_U_23
O1 .0123(11) .0075(10) .0127(7) -.0009(9) .0035(7) -.0027(6)
O2 .0091(12) .0123(10) .0142(7) .0002(9) .0036(7) -.0008(6)
N1 .0086(8) .0075(6) .0114(5) -.0004(6) .0027(5) -.0016(4)
N2 .0098(7) .0061(6) .0113(4) -.0009(5) .0045(4) -.0001(4)
C1 .0102(11) .0046(8) .0125(6) .0009(8) .0037(7) -.0017(5)
H1 .019(3) .022(2) .033(2) .008(2) .007(2) -.0071(15)
C2 .0088(11) .0047(7) .0103(6) -.0005(7) .0030(7) -.0008(5)
C3 .0093(11) .0049(9) .0119(6) -.0004(8) .0039(7) -.0015(5)
H3 .025(3) .018(2) .026(2) .001(2) .005(2) -.0089(14)
C4 .0109(11) .0081(9) .0114(6) -.0004(8) .0051(7) -.0011(5)
H4 .018(3) .021(2) .031(2) .003(2) .008(2) -.0051(14)
C5 .0084(10) .0053(8) .0109(6) -.0007(7) .0040(6) .0001(5)
C6 .0091(11) .0058(8) .0119(6) .0010(7) .0037(7) -.0006(5)
H6 .025(3) .016(2) .032(2) -.001(2) .010(2) -.0091(14)
C7 .0093(11) .0053(8) .0123(6) -.0006(8) .0016(7) -.0022(5)
H7 .014(3) .027(3) .049(2) .004(2) .003(2) -.015(2)
C8 .0088(11) .0061(8) .0102(6) .0000(8) .0032(6) -.0003(5)
C9 .0081(10) .0067(9) .0119(6) .0005(7) .0035(6) -.0014(5)
H9 .024(3) .023(2) .031(2) .002(2) .008(2) -.010(2)
C10 .0089(11) .0051(8) .0124(6) -.0003(7) .0033(6) -.0001(5)
H10 .022(3) .017(2) .034(2) .004(2) .010(2) -.0054(13)
C11 .0083(10) .0059(7) .0103(6) -.0001(7) .0027(6) -.0003(5)
C12 .0091(11) .0055(9) .0109(6) -.0003(8) .0028(6) -.0018(5)
H12 .023(3) .018(2) .028(2) -.002(2) .005(2) -.0118(13)
C13 .0095(11) .0066(8) .0114(6) .0004(7) .0032(7) -.0012(5)
H13 .023(3) .023(2) .033(2) .004(2) .011(2) -.0072(15)
C14 .0104(11) .0082(9) .0124(6) -.0019(8) .0019(6) .0003(5)
H14A .028(4) .025(3) .051(2) -.013(3) -.002(2) .012(2)
H14B .043(4) .062(4) .0186(15) -.015(3) .009(2) -.001(2)
H14C .015(3) .039(4) .059(3) .009(3) .001(2) -.022(2)

loop_
_atom_site_label
_atom_site_fract_x
_atom_site_fract_y
_atom_site_fract_z
_atom_site_U_iso_or_equiv
_atom_site_thermal_displace_type
_atom_site_calc_flag
_atom_site_occupancy
_atom_site_type_symbol
O1 1.1583(4) .9665(2) .6238(3) .0110(4) Uani d 1 O
O2 1.2740(4) .8444(2) .4654(3) .0119(4) Uani d 1 O
N1 .3211(2) .70490(12) -.1104(2) .0094(3) Uani d 1 N
N2 1.1386(2) .89530(12) .4911(2) .0088(2) Uani d 1 N
C1 .6025(3) .9190(2) .2429(2) .0092(4) Uani d 1 C
H1 .4839(10) .9739(5) .2458(7) .0252(10) Uani d 1 H
C2 .5666(3) .8224(2) .1178(2) .0080(4) Uani d 1 C
C3 .7216(3) .7515(2) .1144(2) .0086(4) Uani d 1 C
H3 .6917(9) .6769(4) .0175(6) .0238(10) Uani d 1 H
C4 .9103(3) .7756(2) .2343(2) .0098(4) Uani d 1 C
H4 1.0315(9) .7204(5) .2348(7) .0234(10) Uani d 1 H
C5 .9411(3) .8711(2) .3590(2) .0080(3) Uani d 1 C
C6 .7914(3) .9435(2) .3662(2) .0089(4) Uani d 1 C
H6 .8204(10) 1.0171(5) .4679(7) .0245(10) Uani d 1 H
C7 .3647(3) .7962(2) -.0035(2) .0095(4) Uani d 1 C
H7 .2563(8) .8591(5) .0066(7) .0317(11) Uani d 1 H
C8 .1248(3) .6796(2) -.2231(2) .0083(4) Uani d 1 C
C9 -.0368(3) .7430(2) -.2187(2) .0089(4) Uani d 1 C
H9 -.0191(10) .8193(5) -.1247(7) .0260(10) Uani d 1 H
C10 -.2240(3) .7103(2) -.3347(2) .0089(4) Uani d 1 C
H10 -.3498(9) .7602(5) -.3301(7) .0241(10) Uani d 1 H
C11 -.2561(3) .6131(2) -.4583(2) .0082(3) Uani d 1 C
C12 -.0932(3) .5502(2) -.4630(2) .0086(4) Uani d 1 C
H12 -.1130(9) .4759(5) -.5613(7) .0243(10) Uani d 1 H
C13 .0939(3) .5823(2) -.3474(2) .0092(4) Uani d 1 C
H13 .2202(9) .5336(5) -.3523(7) .0256(10) Uani d 1 H
C14 -.4582(4) .5789(2) -.5840(2) .0108(4) Uani d 1 C
H14A -.4956(11) .4918(5) -.5537(8) .0388(14) Uani d 1 H
H14B -.4754(12) .5801(7) -.7399(6) .041(2) Uani d 1 H
H14C -.5674(11) .6380(7) -.5675(9) .041(2) Uani d 1 H

loop_
_atom_type_symbol
_atom_type_description
_atom_type_scat_dispersion_real
_atom_type_scat_dispersion_imag
_atom_type_scat_source
C C .0000 .0000 'International Tables Vol C Tables 4.2.6.8 and 6.1.1.4'
H H .0000 .0000 'International Tables Vol C Tables 4.2.6.8 and 6.1.1.4'
N N .0000 .0000 'International Tables Vol C Tables 4.2.6.8 and 6.1.1.4'
O O .0000 .0000 'International Tables Vol C Tables 4.2.6.8 and 6.1.1.4'

loop_
_geom_angle_atom_site_label_1
_geom_angle_atom_site_label_2
_geom_angle_atom_site_label_3
_geom_angle
C7 N1 C8 120.90(10)
O2 N2 O1 123.5(2)
O2 N2 C5 118.8(2)
O1 N2 C5 117.7(2)
C6 C1 C2 120.1(2)
C6 C1 H1 119.8(3)
C2 C1 H1 120.0(4)
C1 C2 C3 119.7(2)
C1 C2 C7 118.7(2)
C3 C2 C7 121.6(2)
C4 C3 C2 120.8(2)
C4 C3 H3 120.3(4)
C2 C3 H3 119.0(4)
C3 C4 C5 118.2(2)
C3 C4 H4 121.4(3)
C5 C4 H4 120.3(4)
C6 C5 C4 122.7(2)
C6 C5 N2 118.5(2)
C4 C5 N2 118.8(2)
C5 C6 C1 118.4(2)
C5 C6 H6 120.8(4)
C1 C6 H6 120.7(4)
N1 C7 C2 121.6(2)
N1 C7 H7 123.0(3)
C2 C7 H7 115.3(3)
C9 C8 C13 118.4(2)
C9 C8 N1 125.3(2)
C13 C8 N1 116.4(2)
C10 C9 C8 120.7(2)
C10 C9 H9 118.6(4)
C8 C9 H9 120.7(4)
C9 C10 C11 121.2(2)
C9 C10 H10 120.3(3)
C11 C10 H10 118.4(3)
C10 C11 C12 117.8(2)
C10 C11 C14 120.9(2)
C12 C11 C14 121.3(2)
C13 C12 C11 121.2(2)
C13 C12 H12 119.2(4)
C11 C12 H12 119.5(4)
C12 C13 C8 120.7(2)
C12 C13 H13 121.0(3)
C8 C13 H13 118.3(4)
C11 C14 H14A 112.5(4)
C11 C14 H14B 111.7(5)
H14A C14 H14B 105.8(5)
C11 C14 H14C 112.3(4)
H14A C14 H14C 108.2(6)
H14B C14 H14C 105.9(6)

loop_
_geom_bond_atom_site_label_1
_geom_bond_atom_site_label_2
_geom_bond_distance
O1 N2 1.233(2)
O2 N2 1.216(3)
N1 C7 1.278(2)
N1 C8 1.420(3)
N2 C5 1.464(3)
C1 C6 1.396(3)
C1 C2 1.401(3)
C1 H1 1.078(6)
C2 C3 1.402(3)
C2 C7 1.471(3)
C3 C4 1.387(4)
C3 H3 1.083(4)
C4 C5 1.390(3)
C4 H4 1.088(6)
C5 C6 1.389(3)
C6 H6 1.095(5)
C7 H7 1.093(6)
C8 C9 1.397(3)
C8 C13 1.405(3)
C9 C10 1.394(3)
C9 H9 1.091(5)
C10 C11 1.402(3)
C10 H10 1.093(6)
C11 C12 1.402(3)
C11 C14 1.502(4)
C12 C13 1.390(3)
C12 H12 1.089(5)
C13 H13 1.091(6)
C14 H14A 1.081(6)
C14 H14B 1.093(4)
C14 H14C 1.084(7)
